data_7038925
loop_
_publ_author_name
'Su, Xianlong'
'Zeng, Rongqing'
'Li, Xianghong'
'Dang, Weijie'
'Yao, Kaiyue'
'Tang, Dingguo'

_publ_section_title
;
 Cycloruthenated complexes: pH-dependent reversible cyclometallation and
 reactions with nitrite at octahedral ruthenium centers.
;
_journal_issue 17
_journal_name_full 'Dalton transactions (Cambridge, England : 2003)'
_journal_page_first 7450
_journal_page_last 7459
_journal_paper_doi 10.1039/c6dt00576d
_journal_volume 45
_journal_year 2016
_chemical_formula_sum 'C43 H34 Cl4 F12 N8 O2 P2 Ru2'
_chemical_formula_weight 1328.66
_chemical_name_systematic
;
 ?
;
_space_group_IT_number 14
_symmetry_cell_setting monoclinic
_symmetry_space_group_name_Hall '-P 2ybc'
_symmetry_space_group_name_H-M 'P 1 21/c 1'
_atom_sites_solution_hydrogens geom
_atom_sites_solution_primary direct
_atom_sites_solution_secondary difmap
_audit_creation_method SHELXL-97
_audit_update_record
;
2016-01-18 deposited with the CCDC.
2016-03-22 downloaded from the CCDC.
;
_cell_angle_alpha 90.00
_cell_angle_beta 114.6440(10)
_cell_angle_gamma 90.00
_cell_formula_units_Z 2
_cell_length_a 12.2899(5)
_cell_length_b 16.2558(6)
_cell_length_c 13.4995(5)
_cell_measurement_reflns_used 9987
_cell_measurement_temperature 173(2)
_cell_measurement_theta_max 28.3436
_cell_measurement_theta_min 3.0063
_cell_volume 2451.31(16)
_computing_cell_refinement 'SAINT V8.27B (Bruker, 2014)'
_computing_data_collection 'Apex2 (Bruker, 2014)'
_computing_data_reduction 'SAINT V8.27B (Bruker, 2014)'
_computing_structure_refinement 'SHELXL-97 (Sheldrick, 1997)'
_computing_structure_solution 'SHELXS-97 (Sheldrick, 1990)'
_diffrn_ambient_temperature 173(2)
_diffrn_measured_fraction_theta_full 0.996
_diffrn_measured_fraction_theta_max 0.996
_diffrn_measurement_device_type 'Bruker D8 Quest CMOS diffractometer'
_diffrn_measurement_method '\w scans'
_diffrn_radiation_monochromator graphite
_diffrn_radiation_source 'fine-focus sealed tube'
_diffrn_radiation_type MoK\a
_diffrn_radiation_wavelength 0.71073
_diffrn_reflns_av_R_equivalents 0.0372
_diffrn_reflns_av_sigmaI/netI 0.0360
_diffrn_reflns_limit_h_max 15
_diffrn_reflns_limit_h_min -16
_diffrn_reflns_limit_k_max 21
_diffrn_reflns_limit_k_min -21
_diffrn_reflns_limit_l_max 18
_diffrn_reflns_limit_l_min -17
_diffrn_reflns_number 23055
_diffrn_reflns_theta_full 28.35
_diffrn_reflns_theta_max 28.35
_diffrn_reflns_theta_min 3.01
_exptl_absorpt_coefficient_mu 0.993
_exptl_absorpt_correction_T_max 0.7457
_exptl_absorpt_correction_T_min 0.6524
_exptl_absorpt_correction_type multi-scan
_exptl_absorpt_process_details SADABS
_exptl_crystal_colour red
_exptl_crystal_density_diffrn 1.800
_exptl_crystal_density_method 'not measured'
_exptl_crystal_description needle
_exptl_crystal_F_000 1316
_exptl_crystal_size_max 0.20
_exptl_crystal_size_mid 0.10
_exptl_crystal_size_min 0.08
_refine_diff_density_max 0.807
_refine_diff_density_min -0.850
_refine_diff_density_rms 0.084
_refine_ls_extinction_method none
_refine_ls_goodness_of_fit_ref 1.015
_refine_ls_hydrogen_treatment mixed
_refine_ls_matrix_type full
_refine_ls_number_parameters 343
_refine_ls_number_reflns 6098
_refine_ls_number_restraints 0
_refine_ls_restrained_S_all 1.015
_refine_ls_R_factor_all 0.0472
_refine_ls_R_factor_gt 0.0332
_refine_ls_shift/su_max 0.001
_refine_ls_shift/su_mean 0.000
_refine_ls_structure_factor_coef Fsqd
_refine_ls_weighting_details 'calc w=1/[\s^2^(Fo^2^)+(0.0283P)^2^+3.1792P] where P=(Fo^2^+2Fc^2^)/3'
_refine_ls_weighting_scheme calc
_refine_ls_wR_factor_gt 0.0709
_refine_ls_wR_factor_ref 0.0767
_reflns_number_gt 4995
_reflns_number_total 6098
_reflns_threshold_expression >2sigma(I)
_cod_data_source_file c6dt00576d2.cif
_cod_data_source_block 11
_cod_depositor_comments
;
The following automatic conversions were performed:

'_symmetry_cell_setting' value 'Monoclinic' changed to 'monoclinic'
according to
/usr/data/users/saulius/crontab/automatic-downloads/rss-feeds/RSC/lib/dictionaries/cif_core.dic
dictionary named 'cif_core.dic' version 2.4.2 from 2011-04-26.

'_exptl_absorpt_correction_type' value 'Multi-scan' changed to
'multi-scan' according to
/usr/data/users/saulius/crontab/automatic-downloads/rss-feeds/RSC/lib/dictionaries/cif_core.dic
dictionary named 'cif_core.dic' version 2.4.2 from 2011-04-26.

Automatic conversion script
Id: cif_fix_values 4268 2015-11-12 08:31:59Z antanas 

 Adding full bibliography for 7038925.cif.
;
_cod_original_sg_symbol_H-M P2(1)/c
_cod_database_code 7038925

loop_
_symmetry_equiv_pos_as_xyz
'x, y, z'
'-x, y+1/2, -z+1/2'
'-x, -y, -z'
'x, -y-1/2, z-1/2'

loop_
_atom_site_label
_atom_site_type_symbol
_atom_site_fract_x
_atom_site_fract_y
_atom_site_fract_z
_atom_site_U_iso_or_equiv
_atom_site_adp_type
_atom_site_occupancy
_atom_site_symmetry_multiplicity
_atom_site_calc_flag
_atom_site_refinement_flags
Ru1 Ru 0.694685(17) 0.165214(12) 0.864344(15) 0.01852(6) Uani 1 1 d .
Cl1 Cl 0.67384(5) 0.02266(4) 0.79849(5) 0.02541(13) Uani 1 1 d .
C1 C 0.5122(2) 0.12505(16) 0.9604(2) 0.0256(5) Uani 1 1 d .
H1 H 0.4548 0.1450 0.8949 0.031 Uiso 1 1 calc R
C2 C 0.4763(2) 0.09917(17) 1.0391(2) 0.0292(6) Uani 1 1 d .
H2 H 0.3962 0.1019 1.0270 0.035 Uiso 1 1 calc R
C3 C 0.5610(2) 0.06907(17) 1.1362(2) 0.0291(6) Uani 1 1 d .
H3 H 0.5386 0.0512 1.1905 0.035 Uiso 1 1 calc R
C4 C 0.6796(2) 0.06577(17) 1.1518(2) 0.0277(6) Uani 1 1 d .
H4 H 0.7378 0.0453 1.2166 0.033 Uiso 1 1 calc R
C5 C 0.7108(2) 0.09319(15) 1.0701(2) 0.0212(5) Uani 1 1 d .
C6 C 0.8342(2) 0.09317(15) 1.07910(19) 0.0211(5) Uani 1 1 d .
C7 C 0.9298(2) 0.06022(17) 1.1662(2) 0.0276(6) Uani 1 1 d .
H7 H 0.9190 0.0385 1.2252 0.033 Uiso 1 1 calc R
C8 C 1.0420(2) 0.05956(17) 1.1656(2) 0.0297(6) Uani 1 1 d .
H8 H 1.1073 0.0378 1.2241 0.036 Uiso 1 1 calc R
C9 C 1.0555(2) 0.09143(16) 1.0774(2) 0.0262(5) Uani 1 1 d .
H9 H 1.1298 0.0905 1.0747 0.031 Uiso 1 1 calc R
C10 C 0.9578(2) 0.12482(16) 0.9931(2) 0.0228(5) Uani 1 1 d .
H10 H 0.9678 0.1474 0.9341 0.027 Uiso 1 1 calc R
C11 C 0.7637(3) 0.31507(17) 1.0196(2) 0.0328(6) Uani 1 1 d .
H11 H 0.8389 0.2915 1.0565 0.039 Uiso 1 1 calc R
C12 C 0.7359(3) 0.38856(19) 1.0563(2) 0.0413(8) Uani 1 1 d .
H12 H 0.7924 0.4135 1.1184 0.050 Uiso 1 1 calc R
C13 C 0.6252(3) 0.42507(19) 1.0015(2) 0.0424(8) Uani 1 1 d .
H13 H 0.6079 0.4744 1.0266 0.051 Uiso 1 1 calc R
C14 C 0.5404(3) 0.38823(18) 0.9095(2) 0.0350(7) Uani 1 1 d .
H14 H 0.4659 0.4128 0.8725 0.042 Uiso 1 1 calc R
C15 C 0.5667(2) 0.31397(16) 0.8722(2) 0.0251(5) Uani 1 1 d .
C16 C 0.4831(2) 0.27131(16) 0.7749(2) 0.0237(5) Uani 1 1 d .
C17 C 0.3673(2) 0.29675(17) 0.7075(2) 0.0285(6) Uani 1 1 d .
H17 H 0.3364 0.3446 0.7236 0.034 Uiso 1 1 calc R
C18 C 0.2989(2) 0.25105(19) 0.6177(2) 0.0330(6) Uani 1 1 d .
H18 H 0.2214 0.2676 0.5729 0.040 Uiso 1 1 calc R
C19 C 0.3453(3) 0.18065(19) 0.5939(2) 0.0360(7) Uani 1 1 d .
H19 H 0.3004 0.1499 0.5322 0.043 Uiso 1 1 calc R
C20 C 0.4589(2) 0.15632(18) 0.6628(2) 0.0315(6) Uani 1 1 d .
H20 H 0.4902 0.1084 0.6474 0.038 Uiso 1 1 calc R
C21 C 0.6795(2) 0.27714(15) 0.9283(2) 0.0232(5) Uani 1 1 d .
N1 N 0.62704(18) 0.12252(12) 0.97483(16) 0.0204(4) Uani 1 1 d .
N2 N 0.84875(17) 0.12592(12) 0.99307(16) 0.0186(4) Uani 1 1 d .
N3 N 0.52588(18) 0.20022(14) 0.75192(16) 0.0229(4) Uani 1 1 d .
N4 N 0.76565(19) 0.21561(13) 0.79393(17) 0.0241(5) Uani 1 1 d .
O1 O 0.81306(19) 0.25686(13) 0.75547(17) 0.0395(5) Uani 1 1 d .
F1 F 0.00890(17) 0.12734(13) 0.75503(16) 0.0499(5) Uani 1 1 d .
F2 F 0.07815(18) 0.24023(13) 0.85914(16) 0.0504(5) Uani 1 1 d .
F3 F 0.25685(17) 0.22536(14) 0.85294(17) 0.0565(6) Uani 1 1 d .
F4 F 0.1895(2) 0.11202(14) 0.74903(18) 0.0647(6) Uani 1 1 d .
F5 F 0.17724(16) 0.12023(12) 0.91011(14) 0.0455(5) Uani 1 1 d .
F6 F 0.08829(19) 0.23111(13) 0.69551(16) 0.0536(5) Uani 1 1 d .
P1 P 0.13302(7) 0.17654(5) 0.80230(6) 0.03312(17) Uani 1 1 d .
Cl2 Cl 0.0464(10) -0.0521(6) 0.5315(7) 0.284(5) Uani 0.50 1 d P
Cl3 Cl 0.0173(4) 0.0973(3) 0.4448(2) 0.1238(16) Uani 0.50 1 d P
C01 C 0.0734(12) 0.0401(6) 0.5287(11) 0.094(4) Uani 0.50 1 d P

loop_
_atom_site_aniso_label
_atom_site_aniso_U_11
_atom_site_aniso_U_22
_atom_site_aniso_U_33
_atom_site_aniso_U_23
_atom_site_aniso_U_13
_atom_site_aniso_U_12
Ru1 0.01665(9) 0.01997(10) 0.01745(9) 0.00161(8) 0.00564(7) 0.00285(8)
Cl1 0.0226(3) 0.0228(3) 0.0297(3) -0.0033(2) 0.0098(3) 0.0016(2)
C1 0.0183(12) 0.0269(13) 0.0317(13) -0.0010(11) 0.0106(11) 0.0040(10)
C2 0.0229(13) 0.0324(15) 0.0366(15) -0.0045(12) 0.0168(12) 0.0015(11)
C3 0.0317(15) 0.0326(15) 0.0310(14) -0.0003(11) 0.0210(12) -0.0010(11)
C4 0.0283(14) 0.0322(15) 0.0235(13) 0.0024(11) 0.0116(11) 0.0019(11)
C5 0.0221(12) 0.0201(12) 0.0220(12) -0.0004(9) 0.0099(10) 0.0021(9)
C6 0.0192(12) 0.0200(12) 0.0224(12) -0.0008(9) 0.0071(10) 0.0018(9)
C7 0.0243(13) 0.0320(15) 0.0242(13) 0.0080(11) 0.0079(11) 0.0039(11)
C8 0.0210(13) 0.0331(15) 0.0281(13) 0.0081(11) 0.0032(11) 0.0051(11)
C9 0.0170(12) 0.0252(13) 0.0336(14) -0.0016(11) 0.0077(11) -0.0005(10)
C10 0.0186(12) 0.0250(13) 0.0252(12) 0.0006(10) 0.0094(10) -0.0020(10)
C11 0.0344(15) 0.0284(15) 0.0279(14) 0.0000(11) 0.0055(12) 0.0046(11)
C12 0.0498(19) 0.0327(16) 0.0292(15) -0.0088(12) 0.0043(14) 0.0033(14)
C13 0.058(2) 0.0309(16) 0.0330(16) -0.0058(12) 0.0131(15) 0.0148(14)
C14 0.0418(17) 0.0307(15) 0.0291(14) 0.0026(11) 0.0113(13) 0.0150(13)
C15 0.0304(14) 0.0243(13) 0.0200(12) 0.0049(10) 0.0101(11) 0.0060(10)
C16 0.0273(13) 0.0238(13) 0.0207(12) 0.0069(10) 0.0108(11) 0.0059(10)
C17 0.0278(14) 0.0286(14) 0.0296(14) 0.0099(11) 0.0124(12) 0.0101(11)
C18 0.0224(13) 0.0414(17) 0.0294(15) 0.0114(12) 0.0050(12) 0.0081(12)
C19 0.0287(15) 0.0422(18) 0.0273(14) -0.0026(12) 0.0020(12) 0.0032(12)
C20 0.0266(14) 0.0369(16) 0.0246(13) -0.0052(11) 0.0045(11) 0.0055(12)
C21 0.0288(13) 0.0211(12) 0.0195(11) 0.0014(9) 0.0097(11) 0.0018(10)
N1 0.0187(10) 0.0199(10) 0.0228(10) -0.0002(8) 0.0088(9) 0.0025(8)
N2 0.0162(9) 0.0171(10) 0.0212(10) 0.0003(8) 0.0066(8) 0.0016(7)
N3 0.0200(10) 0.0278(11) 0.0182(10) 0.0017(8) 0.0051(9) 0.0057(8)
N4 0.0230(11) 0.0267(12) 0.0210(10) 0.0056(8) 0.0075(9) 0.0048(9)
O1 0.0402(12) 0.0420(13) 0.0432(12) 0.0151(10) 0.0241(11) 0.0011(10)
F1 0.0389(11) 0.0532(12) 0.0437(10) 0.0056(9) 0.0034(9) -0.0093(9)
F2 0.0488(12) 0.0523(12) 0.0578(12) -0.0031(10) 0.0297(10) 0.0036(9)
F3 0.0348(10) 0.0754(15) 0.0592(13) 0.0147(11) 0.0194(10) -0.0117(10)
F4 0.0866(17) 0.0642(14) 0.0603(13) 0.0126(11) 0.0474(13) 0.0298(12)
F5 0.0357(10) 0.0606(12) 0.0364(10) 0.0186(9) 0.0114(8) 0.0015(9)
F6 0.0571(13) 0.0574(13) 0.0439(11) 0.0247(9) 0.0189(10) 0.0089(10)
P1 0.0281(4) 0.0404(4) 0.0313(4) 0.0089(3) 0.0129(3) 0.0041(3)
Cl2 0.354(12) 0.279(11) 0.256(9) -0.099(7) 0.163(9) 0.114(9)
Cl3 0.136(3) 0.179(4) 0.0420(13) -0.0125(18) 0.0231(17) -0.040(3)
C01 0.089(8) 0.040(5) 0.124(10) -0.044(6) 0.015(7) -0.017(5)

loop_
_atom_type_symbol
_atom_type_description
_atom_type_scat_dispersion_real
_atom_type_scat_dispersion_imag
_atom_type_scat_source
C C 0.0033 0.0016 'International Tables Vol C Tables 4.2.6.8 and 6.1.1.4'
H H 0.0000 0.0000 'International Tables Vol C Tables 4.2.6.8 and 6.1.1.4'
N N 0.0061 0.0033 'International Tables Vol C Tables 4.2.6.8 and 6.1.1.4'
O O 0.0106 0.0060 'International Tables Vol C Tables 4.2.6.8 and 6.1.1.4'
F F 0.0171 0.0103 'International Tables Vol C Tables 4.2.6.8 and 6.1.1.4'
P P 0.1023 0.0942 'International Tables Vol C Tables 4.2.6.8 and 6.1.1.4'
Ru Ru -1.2594 0.8363 'International Tables Vol C Tables 4.2.6.8 and 6.1.1.4'
Cl Cl 0.1484 0.1585 'International Tables Vol C Tables 4.2.6.8 and 6.1.1.4'

loop_
_geom_angle_atom_site_label_1
_geom_angle_atom_site_label_2
_geom_angle_atom_site_label_3
_geom_angle
_geom_angle_site_symmetry_1
_geom_angle_site_symmetry_3
N4 Ru1 C21 88.10(10) . .
N4 Ru1 N2 96.47(9) . .
C21 Ru1 N2 97.61(9) . .
N4 Ru1 N3 92.71(9) . .
C21 Ru1 N3 79.99(9) . .
N2 Ru1 N3 170.43(8) . .
N4 Ru1 N1 168.08(9) . .
C21 Ru1 N1 82.09(9) . .
N2 Ru1 N1 78.25(8) . .
N3 Ru1 N1 92.23(8) . .
N4 Ru1 Cl1 104.29(7) . .
C21 Ru1 Cl1 166.61(8) . .
N2 Ru1 Cl1 86.18(6) . .
N3 Ru1 Cl1 94.15(6) . .
N1 Ru1 Cl1 86.16(6) . .
N1 C1 C2 122.3(2) . .
N1 C1 H1 118.8 . .
C2 C1 H1 118.8 . .
C1 C2 C3 119.1(2) . .
C1 C2 H2 120.5 . .
C3 C2 H2 120.5 . .
C2 C3 C4 119.2(2) . .
C2 C3 H3 120.4 . .
C4 C3 H3 120.4 . .
C5 C4 C3 119.4(2) . .
C5 C4 H4 120.3 . .
C3 C4 H4 120.3 . .
N1 C5 C4 121.1(2) . .
N1 C5 C6 115.4(2) . .
C4 C5 C6 123.6(2) . .
N2 C6 C7 120.9(2) . .
N2 C6 C5 115.4(2) . .
C7 C6 C5 123.7(2) . .
C6 C7 C8 119.7(2) . .
C6 C7 H7 120.1 . .
C8 C7 H7 120.1 . .
C9 C8 C7 119.0(2) . .
C9 C8 H8 120.5 . .
C7 C8 H8 120.5 . .
C8 C9 C10 119.2(2) . .
C8 C9 H9 120.4 . .
C10 C9 H9 120.4 . .
N2 C10 C9 122.2(2) . .
N2 C10 H10 118.9 . .
C9 C10 H10 118.9 . .
C21 C11 C12 119.8(3) . .
C21 C11 H11 120.1 . .
C12 C11 H11 120.1 . .
C13 C12 C11 120.8(3) . .
C13 C12 H12 119.6 . .
C11 C12 H12 119.6 . .
C14 C13 C12 120.0(3) . .
C14 C13 H13 120.0 . .
C12 C13 H13 120.0 . .
C13 C14 C15 119.8(3) . .
C13 C14 H14 120.1 . .
C15 C14 H14 120.1 . .
C14 C15 C21 119.9(2) . .
C14 C15 C16 123.5(2) . .
C21 C15 C16 116.6(2) . .
N3 C16 C17 119.4(2) . .
N3 C16 C15 114.5(2) . .
C17 C16 C15 126.1(2) . .
C18 C17 C16 119.9(3) . .
C18 C17 H17 120.0 . .
C16 C17 H17 120.0 . .
C17 C18 C19 119.8(3) . .
C17 C18 H18 120.1 . .
C19 C18 H18 120.1 . .
C20 C19 C18 119.0(3) . .
C20 C19 H19 120.5 . .
C18 C19 H19 120.5 . .
N3 C20 C19 121.5(3) . .
N3 C20 H20 119.2 . .
C19 C20 H20 119.2 . .
C11 C21 C15 119.6(2) . .
C11 C21 Ru1 127.2(2) . .
C15 C21 Ru1 113.12(18) . .
C1 N1 C5 119.0(2) . .
C1 N1 Ru1 126.08(17) . .
C5 N1 Ru1 114.81(16) . .
C10 N2 C6 118.9(2) . .
C10 N2 Ru1 124.74(17) . .
C6 N2 Ru1 116.10(16) . .
C20 N3 C16 120.3(2) . .
C20 N3 Ru1 124.15(18) . .
C16 N3 Ru1 115.49(17) . .
O1 N4 Ru1 171.6(2) . .
F6 P1 F4 90.52(12) . .
F6 P1 F3 91.05(11) . .
F4 P1 F3 90.19(13) . .
F6 P1 F2 91.05(11) . .
F4 P1 F2 178.39(12) . .
F3 P1 F2 89.43(12) . .
F6 P1 F1 90.32(11) . .
F4 P1 F1 90.78(13) . .
F3 P1 F1 178.31(12) . .
F2 P1 F1 89.56(12) . .
F6 P1 F5 179.29(13) . .
F4 P1 F5 89.27(11) . .
F3 P1 F5 89.62(11) . .
F2 P1 F5 89.16(11) . .
F1 P1 F5 89.01(10) . .
Cl3 Cl2 C01 65.7(9) 3_556 3_556
Cl3 Cl2 C01 140.2(9) 3_556 .
C01 Cl2 C01 92.1(8) 3_556 .
Cl3 Cl2 Cl2 107.8(9) 3_556 3_556
C01 Cl2 Cl2 49.6(6) 3_556 3_556
C01 Cl2 Cl2 42.5(6) . 3_556
Cl2 Cl3 C01 62.6(6) 3_556 .
Cl2 C01 Cl3 51.7(7) 3_556 .
Cl2 C01 Cl2 87.9(8) 3_556 .
Cl3 C01 Cl2 128.8(9) . .

loop_
_geom_bond_atom_site_label_1
_geom_bond_atom_site_label_2
_geom_bond_distance
_geom_bond_site_symmetry_2
Ru1 N4 1.740(2) .
Ru1 C21 2.056(3) .
Ru1 N2 2.0661(19) .
Ru1 N3 2.075(2) .
Ru1 N1 2.105(2) .
Ru1 Cl1 2.4569(6) .
C1 N1 1.343(3) .
C1 C2 1.374(4) .
C1 H1 0.9300 .
C2 C3 1.379(4) .
C2 H2 0.9300 .
C3 C4 1.385(4) .
C3 H3 0.9300 .
C4 C5 1.385(4) .
C4 H4 0.9300 .
C5 N1 1.355(3) .
C5 C6 1.469(3) .
C6 N2 1.355(3) .
C6 C7 1.378(3) .
C7 C8 1.382(4) .
C7 H7 0.9300 .
C8 C9 1.370(4) .
C8 H8 0.9300 .
C9 C10 1.376(3) .
C9 H9 0.9300 .
C10 N2 1.341(3) .
C10 H10 0.9300 .
C11 C21 1.381(4) .
C11 C12 1.389(4) .
C11 H11 0.9300 .
C12 C13 1.382(4) .
C12 H12 0.9300 .
C13 C14 1.381(4) .
C13 H13 0.9300 .
C14 C15 1.397(4) .
C14 H14 0.9300 .
C15 C21 1.406(4) .
C15 C16 1.461(4) .
C16 N3 1.358(3) .
C16 C17 1.395(4) .
C17 C18 1.371(4) .
C17 H17 0.9300 .
C18 C19 1.375(4) .
C18 H18 0.9300 .
C19 C20 1.374(4) .
C19 H19 0.9300 .
C20 N3 1.345(3) .
C20 H20 0.9300 .
N4 O1 1.145(3) .
F1 P1 1.601(2) .
F2 P1 1.596(2) .
F3 P1 1.596(2) .
F4 P1 1.586(2) .
F5 P1 1.6098(18) .
F6 P1 1.5833(19) .
Cl2 Cl3 1.209(12) 3_556
Cl2 C01 1.368(13) 3_556
Cl2 C01 1.541(12) .
Cl2 Cl2 2.023(18) 3_556
Cl3 Cl2 1.209(12) 3_556
Cl3 C01 1.404(14) .
C01 Cl2 1.368(13) 3_556
